data_7712220
loop_
_publ_author_name
'Majumder, Adhir'
'Naskar, Rajat'
'Roy, Pallabi'
'Mondal, Bhaskar'
'Garai, Somenath'
'Maity, Ramananda'

_publ_section_title
;
 A naphthalene-based heterobimetallic triazolylidene
 Ir<sup>III</sup>/Pd<sup>II</sup> complex: regioselective to regiospecific
 C-H activation, tandem catalysis and a copper-free Sonogashira reaction.
;
_journal_issue 8
_journal_name_full 'Dalton transactions (Cambridge, England : 2003)'
_journal_page_first 2272
_journal_page_last 2281
_journal_paper_doi 10.1039/d2dt03508a
_journal_volume 52
_journal_year 2023
_chemical_formula_moiety 'C35 H41 I3 Ir N7 Pd'
_chemical_formula_sum 'C35 H41 I3 Ir N7 Pd'
_chemical_formula_weight 1239.05
_chemical_name_systematic Ir-Pd-I3-L
_space_group_crystal_system monoclinic
_space_group_IT_number 14
_space_group_name_Hall '-P 2yn'
_space_group_name_H-M_alt 'P 1 21/n 1'
_atom_sites_solution_hydrogens geom
_audit_creation_date 2023-01-09
_audit_creation_method
;
Olex2 1.5-alpha
(compiled 2022.11.02 svn.ra8b101fa for OlexSys, GUI svn.r6635)
;
_audit_update_record
;
2023-01-10 deposited with the CCDC.	2023-01-12 downloaded from the CCDC.
;
_cell_angle_alpha 90
_cell_angle_beta 92.497(2)
_cell_angle_gamma 90
_cell_formula_units_Z 4
_cell_length_a 14.4972(6)
_cell_length_b 16.5680(6)
_cell_length_c 15.7790(6)
_cell_measurement_reflns_used 9898
_cell_measurement_temperature 100.00
_cell_measurement_theta_max 71.054
_cell_measurement_theta_min 4.054
_cell_volume 3786.4(3)
_computing_cell_refinement 'SAINT V8.38A (Bruker, 2018)'
_computing_data_collection 'APEX3 v2016'
_computing_data_reduction 'SAINT V8.38A (Bruker, 2018)'
_computing_molecular_graphics 'Olex2 1.5-alpha (Dolomanov et al., 2009)'
_computing_publication_material 'Olex2 1.5-alpha (Dolomanov et al., 2009)'
_computing_structure_refinement 'SHELXL 2018/3 (Sheldrick, 2015)'
_computing_structure_solution 'SHELXT 2018/3 (Sheldrick, 2015)'
_diffrn_ambient_temperature 100.00
_diffrn_measured_fraction_theta_full 0.983
_diffrn_measured_fraction_theta_max 0.983
_diffrn_measurement_device_type 'Bruker APEX-II CCD'
_diffrn_measurement_method '\w scans'
_diffrn_radiation_monochromator graphite
_diffrn_radiation_type CuK\a
_diffrn_radiation_wavelength 1.54178
_diffrn_reflns_av_R_equivalents 0.1388
_diffrn_reflns_av_unetI/netI 0.1169
_diffrn_reflns_Laue_measured_fraction_full 0.983
_diffrn_reflns_Laue_measured_fraction_max 0.983
_diffrn_reflns_limit_h_max 17
_diffrn_reflns_limit_h_min -17
_diffrn_reflns_limit_k_max 18
_diffrn_reflns_limit_k_min -18
_diffrn_reflns_limit_l_max 18
_diffrn_reflns_limit_l_min -18
_diffrn_reflns_number 25748
_diffrn_reflns_point_group_measured_fraction_full 0.983
_diffrn_reflns_point_group_measured_fraction_max 0.983
_diffrn_reflns_theta_full 65.080
_diffrn_reflns_theta_max 65.080
_diffrn_reflns_theta_min 4.054
_diffrn_standards_number 0
_exptl_absorpt_coefficient_mu 30.011
_exptl_absorpt_correction_T_max 0.0954
_exptl_absorpt_correction_T_min 0.0037
_exptl_absorpt_correction_type multi-scan
_exptl_absorpt_process_details
;
SADABS-2008/1 (Bruker,2008) was used for absorption correction.
wR2(int) was 0.1863 before and 0.1081 after correction.
The Ratio of minimum to maximum transmission is 0.0388.
The \l/2 correction factor is Not present.
;
_exptl_crystal_colour 'clear orangish orange'
_exptl_crystal_colour_lustre clear
_exptl_crystal_colour_modifier orangish
_exptl_crystal_colour_primary orange
_exptl_crystal_density_diffrn 2.174
_exptl_crystal_description block
_exptl_crystal_F_000 2328
_exptl_crystal_recrystallization_method
'The material was recrystallised from Acetonitrile by layering with dietheyl ether.'
_exptl_crystal_size_max 0.21
_exptl_crystal_size_mid 0.12
_exptl_crystal_size_min 0.1
_refine_diff_density_max 6.603
_refine_diff_density_min -2.608
_refine_diff_density_rms 0.412
_refine_ls_extinction_method none
_refine_ls_goodness_of_fit_ref 1.079
_refine_ls_hydrogen_treatment constr
_refine_ls_matrix_type full
_refine_ls_number_parameters 433
_refine_ls_number_reflns 6340
_refine_ls_number_restraints 404
_refine_ls_restrained_S_all 1.050
_refine_ls_R_factor_all 0.1241
_refine_ls_R_factor_gt 0.1010
_refine_ls_shift/su_max 0.001
_refine_ls_shift/su_mean 0.000
_refine_ls_structure_factor_coef Fsqd
_refine_ls_weighting_details 'w=1/[\s^2^(Fo^2^)+(0.1180P)^2^+130.9534P] where P=(Fo^2^+2Fc^2^)/3'
_refine_ls_weighting_scheme calc
_refine_ls_wR_factor_gt 0.2339
_refine_ls_wR_factor_ref 0.2485
_reflns_Friedel_coverage 0.000
_reflns_number_gt 5090
_reflns_number_total 6340
_reflns_threshold_expression 'I > 2\s(I)'
_cod_data_source_file d2dt03508a2.cif
_cod_data_source_block adhir_pd_ir_0m
_cod_depositor_comments 'Adding full bibliography for 7712220.cif.'
_cod_database_code 7712220
_shelx_shelxl_version_number 2018/3
_shelx_space_group_comment
;
The symmetry employed for this shelxl refinement is uniquely defined
by the following loop, which should always be used as a source of
symmetry information in preference to the above space-group names.
They are only intended as comments.
;
_shelx_estimated_absorpt_t_max 0.153
_shelx_estimated_absorpt_t_min 0.062
_olex2_refinement_description
;
1. Fixed Uiso
 At 1.2 times of:
  All C(H) groups, All C(H,H) groups
 At 1.5 times of:
  All C(H,H,H) groups
2. Restrained distances
 C23-C16 = C13-C12
 1.46 with sigma of 0.02
3. Uiso/Uaniso restraints and constraints
Uanis(C22) \\sim Ueq, Uanis(C25) \\sim Ueq, Uanis(C26) \\sim Ueq, Uanis(C27)
\\sim Ueq, Uanis(C9) \\sim Ueq, Uanis(C8) \\sim Ueq: with sigma of 0.01 and
sigma for terminal atoms of 0.02
Uanis(C1) \\sim Ueq, Uanis(C7) \\sim Ueq, Uanis(C18) \\sim Ueq, Uanis(C17)
\\sim Ueq, Uanis(C19) \\sim Ueq, Uanis(C2) \\sim Ueq, Uanis(C5) \\sim Ueq: with
sigma of 0.005 and sigma for terminal atoms of 0.01
Uanis(C1) \\sim Ueq: with sigma of 0.003 and sigma for terminal atoms of 0.006
4. Rigid body (RIGU) restrains
 C9, C11, C19, C1, C5, C2, C4, C3, N3, C20, C18, H20, C8, C12, C6, C10, C13,
 C7, H7A, H7C, C29, N2, H6C, H29B, H29A, C30, C21, C17, H8A, H8B, H8C, H9B, H9C,
  H9A, N1, H6A, H6B, H10A, H10B, H10C, C14, H7B, H30B, H30A, H30C, C22, H21,
 C16, C28, C15, H14, H28B, H22, C23, H15, H28A, H28C, N4, C24, N5, C27, H27A,
 N6, H27B, H27C, N7, C25, H25B, C35, C31, H25A, C26, H26A, H35, C34, C32, H31,
 H26B, H26C, H34, C33, H32, H33
 with sigma for 1-2 distances of 0.004 and sigma for 1-3 distances of 0.004
5.a Secondary CH2 refined with riding coordinates:
 C29(H29A,H29B), C25(H25A,H25B)
5.b Aromatic/amide H refined with riding coordinates:
 C35(H35), C34(H34), C33(H33), C32(H32), C31(H31), C20(H20), C15(H15),
 C14(H14), C22(H22), C21(H21)
5.c Idealised Me refined as rotating group:
 C27(H27A,H27B,H27C), C6(H6A,H6B,H6C), C28(H28A,H28B,H28C), C8(H8A,H8B,H8C),
 C30(H30A,H30B,H30C), C9(H9A,H9B,H9C), C10(H10A,H10B,H10C), C7(H7A,H7B,H7C),
 C26(H26A,H26B,H26C)
;
_olex2_submission_special_instructions 'No special instructions were received'

loop_
_space_group_symop_operation_xyz
'x, y, z'
'-x+1/2, y+1/2, -z+1/2'
'-x, -y, -z'
'x-1/2, -y-1/2, z-1/2'

loop_
_atom_site_label
_atom_site_type_symbol
_atom_site_fract_x
_atom_site_fract_y
_atom_site_fract_z
_atom_site_U_iso_or_equiv
_atom_site_adp_type
_atom_site_occupancy
_atom_site_site_symmetry_order
_atom_site_calc_flag
_atom_site_refinement_flags_posn
_atom_site_refinement_flags_adp
_atom_site_refinement_flags_occupancy
_atom_site_disorder_assembly
_atom_site_disorder_group
Ir1 Ir 0.49955(5) 0.92447(5) 0.76644(5) 0.0167(3) Uani 1 1 d . . . . .
I2 I 0.63223(10) 0.33509(8) 0.79548(9) 0.0307(4) Uani 1 1 d . . . . .
I1 I 0.37979(9) 0.99335(8) 0.65113(9) 0.0285(4) Uani 1 1 d . . . . .
Pd1 Pd 0.49249(10) 0.38796(9) 0.70224(9) 0.0214(4) Uani 1 1 d . . . . .
I3 I 0.35925(10) 0.45157(9) 0.61147(9) 0.0342(4) Uani 1 1 d . . . . .
N1 N 0.6514(11) 0.7935(9) 0.5961(11) 0.022(3) Uani 1 1 d . . . . .
N6 N 0.4074(12) 0.4039(10) 0.8673(11) 0.027(3) Uani 1 1 d . . . . .
C1 C 0.5842(13) 0.9122(12) 0.8840(12) 0.020(3) Uani 1 1 d . U . . .
C4 C 0.5407(15) 1.0363(13) 0.8359(14) 0.031(4) Uani 1 1 d . . . . .
C19 C 0.4313(12) 0.8160(11) 0.7596(12) 0.015(3) Uani 1 1 d . U . . .
N7 N 0.5370(11) 0.3229(10) 0.5968(11) 0.025(3) Uani 1 1 d . . . . .
C35 C 0.521(2) 0.2444(14) 0.5938(16) 0.045(6) Uani 1 1 d . . . . .
H35 H 0.492193 0.220356 0.640501 0.054 Uiso 1 1 calc R U . . .
C34 C 0.5425(18) 0.1962(15) 0.5284(14) 0.042(5) Uani 1 1 d . . . . .
H34 H 0.531513 0.139670 0.528800 0.050 Uiso 1 1 calc R U . . .
C33 C 0.5824(17) 0.2351(15) 0.4599(14) 0.038(5) Uani 1 1 d . . . . .
H33 H 0.597794 0.204296 0.411742 0.046 Uiso 1 1 calc R U . . .
C32 C 0.5996(16) 0.3161(15) 0.4607(14) 0.037(5) Uani 1 1 d . . . . .
H32 H 0.627069 0.342582 0.414717 0.045 Uiso 1 1 calc R U . . .
C31 C 0.5749(13) 0.3572(13) 0.5320(13) 0.026(4) Uani 1 1 d . . . . .
H31 H 0.586019 0.413716 0.534438 0.031 Uiso 1 1 calc R U . . .
C12 C 0.5982(11) 0.7994(10) 0.6645(11) 0.014(3) Uani 1 1 d D . . . .
C11 C 0.5761(12) 0.8802(11) 0.6769(12) 0.018(3) Uani 1 1 d . . . . .
C24 C 0.4468(13) 0.4417(11) 0.8011(13) 0.021(4) Uani 1 1 d . . . . .
N3 N 0.6224(11) 0.9164(10) 0.6117(10) 0.022(3) Uani 1 1 d . . . . .
N4 N 0.4137(11) 0.5222(10) 0.9083(11) 0.024(3) Uani 1 1 d . . . . .
C5 C 0.6124(14) 0.9837(13) 0.8419(13) 0.025(3) Uani 1 1 d . U . . .
C20 C 0.3378(12) 0.8134(12) 0.7764(11) 0.017(3) Uani 1 1 d . . . . .
H20 H 0.304514 0.862768 0.776663 0.021 Uiso 1 1 calc R U . . .
C2 C 0.4902(14) 0.9257(13) 0.9070(13) 0.026(3) Uani 1 1 d . U . . .
C18 C 0.4759(11) 0.7409(11) 0.7494(11) 0.013(3) Uani 1 1 d . U . . .
N5 N 0.3864(12) 0.4497(11) 0.9333(11) 0.029(4) Uani 1 1 d . . . . .
C3 C 0.4630(15) 1.0021(13) 0.8780(15) 0.031(4) Uani 1 1 d . . . . .
C13 C 0.5654(12) 0.7302(10) 0.7133(12) 0.019(3) Uani 1 1 d D . . . .
C15 C 0.5737(13) 0.5897(12) 0.7603(12) 0.020(4) Uani 1 1 d . . . . .
H15 H 0.609192 0.541777 0.767538 0.024 Uiso 1 1 calc R U . . .
C23 C 0.4503(13) 0.5228(10) 0.8316(12) 0.019(3) Uani 1 1 d D . . . .
C27 C 0.4043(13) 0.5879(13) 0.9719(13) 0.023(4) Uani 1 1 d . U . . .
H27A H 0.343059 0.612575 0.964456 0.035 Uiso 1 1 calc R U . . .
H27B H 0.451838 0.628849 0.963816 0.035 Uiso 1 1 calc R U . . .
H27C H 0.411809 0.565307 1.029183 0.035 Uiso 1 1 calc R U . . .
N2 N 0.6660(11) 0.8685(10) 0.5622(10) 0.021(3) Uani 1 1 d . . . . .
C16 C 0.4870(12) 0.5948(10) 0.7899(11) 0.015(3) Uani 1 1 d D . . . .
C17 C 0.4331(12) 0.6675(11) 0.7806(11) 0.014(3) Uani 1 1 d . U . . .
C6 C 0.6469(19) 0.8401(16) 0.9033(18) 0.049(7) Uani 1 1 d . . . . .
H6A H 0.611600 0.790037 0.895265 0.074 Uiso 1 1 calc R U . . .
H6B H 0.671241 0.843353 0.962116 0.074 Uiso 1 1 calc R U . . .
H6C H 0.698277 0.840539 0.864903 0.074 Uiso 1 1 calc R U . . .
C14 C 0.6099(12) 0.6583(11) 0.7182(12) 0.018(4) Uani 1 1 d . . . . .
H14 H 0.667706 0.653339 0.692564 0.022 Uiso 1 1 calc R U . . .
C22 C 0.3376(12) 0.6689(12) 0.7957(12) 0.017(3) Uani 1 1 d . U . . .
H22 H 0.305756 0.620362 0.807600 0.021 Uiso 1 1 calc R U . . .
C21 C 0.2905(14) 0.7428(13) 0.7928(14) 0.026(4) Uani 1 1 d . . . . .
H21 H 0.226218 0.744468 0.802085 0.031 Uiso 1 1 calc R U . . .
C29 C 0.6256(14) 1.0028(12) 0.5967(15) 0.027(4) Uani 1 1 d . . . . .
H29A H 0.600914 1.031391 0.645904 0.032 Uiso 1 1 calc R U . . .
H29B H 0.585677 1.016073 0.546084 0.032 Uiso 1 1 calc R U . . .
C28 C 0.6889(17) 0.7245(13) 0.5494(15) 0.035(5) Uani 1 1 d . . . . .
H28A H 0.744529 0.704240 0.579896 0.052 Uiso 1 1 calc R U . . .
H28B H 0.704568 0.742068 0.492486 0.052 Uiso 1 1 calc R U . . .
H28C H 0.642571 0.681529 0.544844 0.052 Uiso 1 1 calc R U . . .
C8 C 0.3728(16) 1.0465(16) 0.8879(17) 0.045(6) Uani 1 1 d . U . . .
H8A H 0.352944 1.070980 0.833596 0.068 Uiso 1 1 calc R U . . .
H8B H 0.381538 1.088874 0.930888 0.068 Uiso 1 1 calc R U . . .
H8C H 0.325655 1.008475 0.905658 0.068 Uiso 1 1 calc R U . . .
C25 C 0.3880(17) 0.3154(14) 0.8751(17) 0.039(5) Uani 1 1 d . U . . .
H25A H 0.381731 0.291999 0.817428 0.047 Uiso 1 1 calc R U . . .
H25B H 0.441732 0.289376 0.904716 0.047 Uiso 1 1 calc R U . . .
C30 C 0.7223(15) 1.0316(15) 0.5831(15) 0.034(5) Uani 1 1 d . . . . .
H30A H 0.741554 1.013417 0.527487 0.050 Uiso 1 1 calc R U . . .
H30B H 0.764328 1.009356 0.627551 0.050 Uiso 1 1 calc R U . . .
H30C H 0.724028 1.090648 0.585536 0.050 Uiso 1 1 calc R U . . .
C9 C 0.534(2) 1.1246(15) 0.802(2) 0.058(7) Uani 1 1 d . U . . .
H9A H 0.580355 1.132630 0.759211 0.087 Uiso 1 1 calc R U . . .
H9B H 0.546452 1.162245 0.849237 0.087 Uiso 1 1 calc R U . . .
H9C H 0.472499 1.134340 0.776851 0.087 Uiso 1 1 calc R U . . .
C10 C 0.7113(17) 1.0009(19) 0.816(2) 0.056(7) Uani 1 1 d . . . . .
H10A H 0.747956 0.951244 0.821185 0.084 Uiso 1 1 calc R U . . .
H10B H 0.738947 1.042268 0.853739 0.084 Uiso 1 1 calc R U . . .
H10C H 0.710209 1.020038 0.757479 0.084 Uiso 1 1 calc R U . . .
C7 C 0.4347(16) 0.8684(15) 0.9572(15) 0.037(5) Uani 1 1 d . U . . .
H7A H 0.371020 0.867226 0.933771 0.056 Uiso 1 1 calc R U . . .
H7B H 0.435261 0.886086 1.016450 0.056 Uiso 1 1 calc R U . . .
H7C H 0.461534 0.814191 0.954209 0.056 Uiso 1 1 calc R U . . .
C26 C 0.307(2) 0.2962(18) 0.919(2) 0.060(7) Uani 1 1 d . U . . .
H26A H 0.254388 0.326276 0.894480 0.090 Uiso 1 1 calc R U . . .
H26B H 0.316532 0.310973 0.979274 0.090 Uiso 1 1 calc R U . . .
H26C H 0.294829 0.238168 0.914800 0.090 Uiso 1 1 calc R U . . .

loop_
_atom_site_aniso_label
_atom_site_aniso_U_11
_atom_site_aniso_U_22
_atom_site_aniso_U_33
_atom_site_aniso_U_23
_atom_site_aniso_U_13
_atom_site_aniso_U_12
Ir1 0.0216(5) 0.0129(4) 0.0158(5) -0.0053(3) 0.0047(3) 0.0015(3)
I2 0.0404(8) 0.0280(8) 0.0237(8) -0.0048(6) 0.0021(6) 0.0040(6)
I1 0.0351(8) 0.0284(8) 0.0219(7) -0.0006(6) 0.0025(6) 0.0115(6)
Pd1 0.0313(8) 0.0158(8) 0.0175(8) -0.0065(6) 0.0077(6) -0.0018(6)
I3 0.0346(8) 0.0351(8) 0.0330(8) -0.0064(6) 0.0021(6) 0.0032(6)
N1 0.025(8) 0.014(5) 0.027(8) -0.009(5) 0.015(6) -0.002(5)
N6 0.035(9) 0.019(5) 0.027(8) -0.007(5) 0.009(6) -0.005(6)
C1 0.021(4) 0.021(4) 0.017(4) -0.002(3) -0.004(3) -0.001(3)
C4 0.039(8) 0.026(8) 0.029(11) -0.008(7) -0.002(7) 0.003(6)
C19 0.015(4) 0.012(4) 0.017(5) -0.004(4) -0.001(4) -0.003(4)
N7 0.032(9) 0.024(7) 0.018(8) -0.003(6) 0.009(6) 0.001(6)
C35 0.086(18) 0.021(7) 0.028(10) -0.008(7) 0.008(10) -0.004(8)
C34 0.072(15) 0.032(9) 0.020(9) -0.011(7) -0.020(9) 0.016(10)
C33 0.053(13) 0.044(9) 0.015(9) -0.013(7) -0.018(8) 0.023(9)
C32 0.048(13) 0.045(9) 0.019(9) -0.013(8) 0.004(8) 0.016(9)
C31 0.027(10) 0.031(9) 0.020(8) -0.003(6) 0.013(7) 0.006(8)
C12 0.008(7) 0.018(6) 0.016(8) -0.006(5) 0.005(5) -0.002(5)
C11 0.022(9) 0.016(6) 0.017(8) -0.008(6) 0.009(6) -0.003(6)
C24 0.025(10) 0.014(6) 0.024(8) -0.009(5) 0.003(7) -0.007(6)
N3 0.035(8) 0.017(5) 0.015(7) -0.003(5) 0.014(6) 0.004(5)
N4 0.029(9) 0.025(6) 0.019(7) -0.009(5) 0.012(6) -0.002(6)
C5 0.028(5) 0.027(5) 0.020(5) -0.002(4) -0.001(4) -0.004(4)
C20 0.018(6) 0.024(7) 0.010(9) -0.006(7) 0.000(6) -0.003(5)
C2 0.028(5) 0.029(5) 0.021(5) -0.006(4) 0.001(4) -0.002(4)
C18 0.013(4) 0.014(4) 0.011(5) -0.003(4) 0.002(4) -0.001(3)
N5 0.037(10) 0.026(6) 0.025(7) -0.008(5) 0.014(7) -0.005(6)
C3 0.035(8) 0.024(7) 0.035(12) -0.018(7) 0.004(7) 0.005(6)
C13 0.015(7) 0.016(6) 0.026(10) -0.003(6) 0.007(6) -0.004(5)
C15 0.023(7) 0.022(8) 0.017(9) 0.000(7) 0.013(7) 0.007(6)
C23 0.026(9) 0.016(6) 0.016(7) -0.009(5) 0.007(6) -0.007(6)
C27 0.018(9) 0.033(8) 0.018(8) -0.014(7) -0.005(7) 0.001(7)
N2 0.027(8) 0.017(5) 0.020(8) -0.010(5) 0.011(6) -0.007(5)
C16 0.018(6) 0.011(6) 0.017(9) -0.008(6) 0.005(6) -0.001(5)
C17 0.015(4) 0.015(4) 0.013(5) -0.003(4) 0.000(4) -0.001(3)
C6 0.065(15) 0.037(11) 0.046(16) -0.001(11) -0.003(13) 0.025(10)
C14 0.008(7) 0.024(7) 0.024(10) -0.001(6) 0.005(7) -0.001(5)
C22 0.015(5) 0.023(6) 0.013(7) -0.007(6) -0.001(5) -0.004(4)
C21 0.021(8) 0.028(7) 0.030(12) 0.000(8) 0.013(8) 0.002(5)
C29 0.029(9) 0.021(6) 0.032(12) 0.005(7) 0.001(8) 0.003(6)
C28 0.058(15) 0.020(8) 0.028(12) -0.006(8) 0.025(10) 0.008(9)
C8 0.039(9) 0.055(12) 0.042(12) -0.025(10) 0.004(9) 0.017(8)
C25 0.051(8) 0.022(6) 0.045(9) -0.006(6) 0.009(7) -0.010(6)
C30 0.035(9) 0.040(12) 0.027(12) -0.006(10) 0.012(9) -0.010(8)
C9 0.091(15) 0.021(8) 0.061(14) -0.005(9) -0.012(12) -0.005(8)
C10 0.033(8) 0.069(19) 0.066(19) 0.011(15) 0.003(11) -0.016(10)
C7 0.044(8) 0.047(8) 0.022(8) -0.002(7) 0.014(7) -0.003(7)
C26 0.068(12) 0.041(12) 0.073(15) 0.016(12) 0.025(11) -0.006(10)

loop_
_atom_type_symbol
_atom_type_description
_atom_type_scat_dispersion_real
_atom_type_scat_dispersion_imag
_atom_type_scat_source
C C 0.0181 0.0091 'International Tables Vol C Tables 4.2.6.8 and 6.1.1.4'
H H 0.0000 0.0000 'International Tables Vol C Tables 4.2.6.8 and 6.1.1.4'
I I -0.3257 6.8362 'International Tables Vol C Tables 4.2.6.8 and 6.1.1.4'
Ir Ir -4.7710 6.5667 'International Tables Vol C Tables 4.2.6.8 and 6.1.1.4'
N N 0.0311 0.0180 'International Tables Vol C Tables 4.2.6.8 and 6.1.1.4'
Pd Pd 0.1215 3.9337 'International Tables Vol C Tables 4.2.6.8 and 6.1.1.4'

loop_
_geom_angle_atom_site_label_1
_geom_angle_atom_site_label_2
_geom_angle_atom_site_label_3
_geom_angle
_geom_angle_site_symmetry_1
_geom_angle_site_symmetry_3
_geom_angle_publ_flag
C1 Ir1 I1 158.0(5) . . ?
C1 Ir1 C4 62.0(8) . . ?
C1 Ir1 C5 37.8(7) . . ?
C1 Ir1 C2 38.1(7) . . ?
C1 Ir1 C3 62.3(8) . . ?
C4 Ir1 I1 97.5(6) . . ?
C4 Ir1 C2 61.8(8) . . ?
C4 Ir1 C3 37.7(8) . . ?
C19 Ir1 I1 92.3(5) . . ?
C19 Ir1 C1 102.4(7) . . ?
C19 Ir1 C4 151.0(8) . . ?
C19 Ir1 C5 139.5(7) . . ?
C19 Ir1 C2 90.6(8) . . ?
C19 Ir1 C3 114.2(8) . . ?
C11 Ir1 I1 92.3(6) . . ?
C11 Ir1 C1 105.1(8) . . ?
C11 Ir1 C4 121.1(8) . . ?
C11 Ir1 C19 85.5(7) . . ?
C11 Ir1 C5 97.2(8) . . ?
C11 Ir1 C2 140.9(8) . . ?
C11 Ir1 C3 157.8(8) . . ?
C5 Ir1 I1 127.7(6) . . ?
C5 Ir1 C4 35.7(8) . . ?
C5 Ir1 C2 62.3(8) . . ?
C5 Ir1 C3 61.4(8) . . ?
C2 Ir1 I1 126.8(5) . . ?
C2 Ir1 C3 36.2(8) . . ?
C3 Ir1 I1 96.8(6) . . ?
I3 Pd1 I2 175.51(8) . . ?
N7 Pd1 I2 90.9(5) . . ?
N7 Pd1 I3 91.0(5) . . ?
C24 Pd1 I2 89.1(6) . . ?
C24 Pd1 I3 89.1(6) . . ?
C24 Pd1 N7 176.3(7) . . ?
C12 N1 N2 110.3(14) . . ?
C12 N1 C28 133.4(17) . . ?
N2 N1 C28 116.1(16) . . ?
C24 N6 C25 126.7(18) . . ?
N5 N6 C24 117.0(17) . . ?
N5 N6 C25 116.2(18) . . ?
C5 C1 Ir1 71.9(11) . . ?
C5 C1 C2 106.3(17) . . ?
C5 C1 C6 124(2) . . ?
C2 C1 Ir1 72.4(11) . . ?
C2 C1 C6 129(2) . . ?
C6 C1 Ir1 123.4(15) . . ?
C5 C4 Ir1 71.7(12) . . ?
C5 C4 C3 109(2) . . ?
C5 C4 C9 131(2) . . ?
C3 C4 Ir1 72.7(12) . . ?
C3 C4 C9 119(2) . . ?
C9 C4 Ir1 127.2(16) . . ?
C20 C19 Ir1 119.2(13) . . ?
C20 C19 C18 116.6(16) . . ?
C18 C19 Ir1 123.7(13) . . ?
C35 N7 Pd1 118.2(15) . . ?
C31 N7 Pd1 123.2(14) . . ?
C31 N7 C35 118.5(19) . . ?
N7 C35 H35 117.9 . . ?
N7 C35 C34 124(2) . . ?
C34 C35 H35 117.9 . . ?
C35 C34 H34 122.2 . . ?
C35 C34 C33 116(2) . . ?
C33 C34 H34 122.2 . . ?
C34 C33 H33 119.2 . . ?
C32 C33 C34 122(2) . . ?
C32 C33 H33 119.2 . . ?
C33 C32 H32 121.9 . . ?
C33 C32 C31 116(2) . . ?
C31 C32 H32 121.9 . . ?
N7 C31 C32 124(2) . . ?
N7 C31 H31 118.1 . . ?
C32 C31 H31 118.1 . . ?
N1 C12 C11 108.9(15) . . ?
N1 C12 C13 124.6(16) . . ?
C11 C12 C13 126.4(16) . . ?
C12 C11 Ir1 126.7(14) . . ?
N3 C11 Ir1 132.4(14) . . ?
N3 C11 C12 100.9(15) . . ?
N6 C24 Pd1 125.1(14) . . ?
N6 C24 C23 100.6(16) . . ?
C23 C24 Pd1 134.1(15) . . ?
C11 N3 C29 124.5(16) . . ?
N2 N3 C11 116.5(16) . . ?
N2 N3 C29 119.0(17) . . ?
N5 N4 C23 114.2(16) . . ?
N5 N4 C27 115.0(16) . . ?
C23 N4 C27 130.7(17) . . ?
C1 C5 Ir1 70.2(11) . . ?
C1 C5 C10 125(2) . . ?
C4 C5 Ir1 72.6(12) . . ?
C4 C5 C1 109.4(19) . . ?
C4 C5 C10 126(2) . . ?
C10 C5 Ir1 128.2(17) . . ?
C19 C20 H20 118.1 . . ?
C21 C20 C19 123.7(18) . . ?
C21 C20 H20 118.1 . . ?
C1 C2 Ir1 69.4(11) . . ?
C1 C2 C7 124.8(19) . . ?
C3 C2 Ir1 73.2(13) . . ?
C3 C2 C1 108.3(19) . . ?
C3 C2 C7 127(2) . . ?
C7 C2 Ir1 125.4(15) . . ?
C19 C18 C13 125.0(16) . . ?
C19 C18 C17 119.3(16) . . ?
C13 C18 C17 115.5(15) . . ?
N4 N5 N6 101.6(16) . . ?
C4 C3 Ir1 69.6(12) . . ?
C4 C3 C8 123(2) . . ?
C2 C3 Ir1 70.6(12) . . ?
C2 C3 C4 106.9(19) . . ?
C2 C3 C8 130(2) . . ?
C8 C3 Ir1 126.1(15) . . ?
C18 C13 C12 115.2(15) . . ?
C14 C13 C12 123.4(17) . . ?
C14 C13 C18 121.1(15) . . ?
C16 C15 H15 120.9 . . ?
C16 C15 C14 118.3(17) . . ?
C14 C15 H15 120.9 . . ?
C24 C23 C16 128.3(17) . . ?
N4 C23 C24 106.7(15) . . ?
N4 C23 C16 125.0(16) . . ?
N4 C27 H27A 109.5 . . ?
N4 C27 H27B 109.5 . . ?
N4 C27 H27C 109.5 . . ?
H27A C27 H27B 109.5 . . ?
H27A C27 H27C 109.5 . . ?
H27B C27 H27C 109.5 . . ?
N3 N2 N1 103.4(15) . . ?
C15 C16 C23 117.4(16) . . ?
C15 C16 C17 121.4(16) . . ?
C17 C16 C23 121.2(16) . . ?
C16 C17 C18 119.6(15) . . ?
C22 C17 C18 118.5(16) . . ?
C22 C17 C16 121.8(16) . . ?
C1 C6 H6A 109.5 . . ?
C1 C6 H6B 109.5 . . ?
C1 C6 H6C 109.5 . . ?
H6A C6 H6B 109.5 . . ?
H6A C6 H6C 109.5 . . ?
H6B C6 H6C 109.5 . . ?
C13 C14 C15 122.9(17) . . ?
C13 C14 H14 118.6 . . ?
C15 C14 H14 118.6 . . ?
C17 C22 H22 120.4 . . ?
C21 C22 C17 119.2(18) . . ?
C21 C22 H22 120.4 . . ?
C20 C21 C22 120.0(18) . . ?
C20 C21 H21 120.0 . . ?
C22 C21 H21 120.0 . . ?
N3 C29 H29A 109.3 . . ?
N3 C29 H29B 109.3 . . ?
N3 C29 C30 111.8(17) . . ?
H29A C29 H29B 107.9 . . ?
C30 C29 H29A 109.3 . . ?
C30 C29 H29B 109.3 . . ?
N1 C28 H28A 109.5 . . ?
N1 C28 H28B 109.5 . . ?
N1 C28 H28C 109.5 . . ?
H28A C28 H28B 109.5 . . ?
H28A C28 H28C 109.5 . . ?
H28B C28 H28C 109.5 . . ?
C3 C8 H8A 109.5 . . ?
C3 C8 H8B 109.5 . . ?
C3 C8 H8C 109.5 . . ?
H8A C8 H8B 109.5 . . ?
H8A C8 H8C 109.5 . . ?
H8B C8 H8C 109.5 . . ?
N6 C25 H25A 108.6 . . ?
N6 C25 H25B 108.6 . . ?
H25A C25 H25B 107.5 . . ?
C26 C25 N6 115(2) . . ?
C26 C25 H25A 108.6 . . ?
C26 C25 H25B 108.6 . . ?
C29 C30 H30A 109.5 . . ?
C29 C30 H30B 109.5 . . ?
C29 C30 H30C 109.5 . . ?
H30A C30 H30B 109.5 . . ?
H30A C30 H30C 109.5 . . ?
H30B C30 H30C 109.5 . . ?
C4 C9 H9A 109.5 . . ?
C4 C9 H9B 109.5 . . ?
C4 C9 H9C 109.5 . . ?
H9A C9 H9B 109.5 . . ?
H9A C9 H9C 109.5 . . ?
H9B C9 H9C 109.5 . . ?
C5 C10 H10A 109.5 . . ?
C5 C10 H10B 109.5 . . ?
C5 C10 H10C 109.5 . . ?
H10A C10 H10B 109.5 . . ?
H10A C10 H10C 109.5 . . ?
H10B C10 H10C 109.5 . . ?
C2 C7 H7A 109.5 . . ?
C2 C7 H7B 109.5 . . ?
C2 C7 H7C 109.5 . . ?
H7A C7 H7B 109.5 . . ?
H7A C7 H7C 109.5 . . ?
H7B C7 H7C 109.5 . . ?
C25 C26 H26A 109.5 . . ?
C25 C26 H26B 109.5 . . ?
C25 C26 H26C 109.5 . . ?
H26A C26 H26B 109.5 . . ?
H26A C26 H26C 109.5 . . ?
H26B C26 H26C 109.5 . . ?

loop_
_geom_bond_atom_site_label_1
_geom_bond_atom_site_label_2
_geom_bond_distance
_geom_bond_site_symmetry_2
_geom_bond_publ_flag
Ir1 I1 2.7114(15) . ?
Ir1 C1 2.188(18) . ?
Ir1 C4 2.22(2) . ?
Ir1 C19 2.052(17) . ?
Ir1 C11 1.975(18) . ?
Ir1 C5 2.210(19) . ?
Ir1 C2 2.23(2) . ?
Ir1 C3 2.26(2) . ?
I2 Pd1 2.603(2) . ?
Pd1 I3 2.579(2) . ?
Pd1 N7 2.106(17) . ?
Pd1 C24 1.94(2) . ?
N1 C12 1.36(2) . ?
N1 N2 1.37(2) . ?
N1 C28 1.48(2) . ?
N6 C24 1.37(3) . ?
N6 N5 1.33(2) . ?
N6 C25 1.50(3) . ?
C1 C5 1.43(3) . ?
C1 C2 1.44(3) . ?
C1 C6 1.52(3) . ?
C4 C5 1.36(3) . ?
C4 C3 1.45(3) . ?
C4 C9 1.56(3) . ?
C19 C20 1.39(3) . ?
C19 C18 1.41(2) . ?
N7 C35 1.32(3) . ?
N7 C31 1.31(3) . ?
C35 H35 0.9500 . ?
C35 C34 1.35(3) . ?
C34 H34 0.9500 . ?
C34 C33 1.40(4) . ?
C33 H33 0.9500 . ?
C33 C32 1.36(3) . ?
C32 H32 0.9500 . ?
C32 C31 1.38(3) . ?
C31 H31 0.9500 . ?
C12 C11 1.39(3) . ?
C12 C13 1.471(16) . ?
C11 N3 1.39(2) . ?
C24 C23 1.43(3) . ?
N3 N2 1.30(2) . ?
N3 C29 1.45(3) . ?
N4 N5 1.33(2) . ?
N4 C23 1.34(2) . ?
N4 C27 1.49(2) . ?
C5 C10 1.53(3) . ?
C20 H20 0.9500 . ?
C20 C21 1.39(3) . ?
C2 C3 1.40(3) . ?
C2 C7 1.49(3) . ?
C18 C13 1.45(3) . ?
C18 C17 1.46(3) . ?
C3 C8 1.51(3) . ?
C13 C14 1.36(3) . ?
C15 H15 0.9500 . ?
C15 C16 1.36(3) . ?
C15 C14 1.43(3) . ?
C23 C16 1.472(16) . ?
C27 H27A 0.9800 . ?
C27 H27B 0.9800 . ?
C27 H27C 0.9800 . ?
C16 C17 1.44(2) . ?
C17 C22 1.42(3) . ?
C6 H6A 0.9800 . ?
C6 H6B 0.9800 . ?
C6 H6C 0.9800 . ?
C14 H14 0.9500 . ?
C22 H22 0.9500 . ?
C22 C21 1.40(3) . ?
C21 H21 0.9500 . ?
C29 H29A 0.9900 . ?
C29 H29B 0.9900 . ?
C29 C30 1.51(3) . ?
C28 H28A 0.9800 . ?
C28 H28B 0.9800 . ?
C28 H28C 0.9800 . ?
C8 H8A 0.9800 . ?
C8 H8B 0.9800 . ?
C8 H8C 0.9800 . ?
C25 H25A 0.9900 . ?
C25 H25B 0.9900 . ?
C25 C26 1.43(4) . ?
C30 H30A 0.9800 . ?
C30 H30B 0.9800 . ?
C30 H30C 0.9800 . ?
C9 H9A 0.9800 . ?
C9 H9B 0.9800 . ?
C9 H9C 0.9800 . ?
C10 H10A 0.9800 . ?
C10 H10B 0.9800 . ?
C10 H10C 0.9800 . ?
C7 H7A 0.9800 . ?
C7 H7B 0.9800 . ?
C7 H7C 0.9800 . ?
C26 H26A 0.9800 . ?
C26 H26B 0.9800 . ?
C26 H26C 0.9800 . ?

loop_
_geom_torsion_atom_site_label_1
_geom_torsion_atom_site_label_2
_geom_torsion_atom_site_label_3
_geom_torsion_atom_site_label_4
_geom_torsion
_geom_torsion_site_symmetry_1
_geom_torsion_site_symmetry_2
_geom_torsion_site_symmetry_3
_geom_torsion_site_symmetry_4
_geom_torsion_publ_flag
Ir1 C1 C5 C4 62.4(15) . . . . ?
Ir1 C1 C5 C10 -123(2) . . . . ?
Ir1 C1 C2 C3 -63.3(15) . . . . ?
Ir1 C1 C2 C7 120(2) . . . . ?
Ir1 C4 C5 C1 -60.9(14) . . . . ?
Ir1 C4 C5 C10 125(2) . . . . ?
Ir1 C4 C3 C2 61.1(15) . . . . ?
Ir1 C4 C3 C8 -121(2) . . . . ?
Ir1 C19 C20 C21 -164.6(15) . . . . ?
Ir1 C19 C18 C13 -23(3) . . . . ?
Ir1 C19 C18 C17 153.8(13) . . . . ?
Ir1 C11 N3 N2 -178.9(14) . . . . ?
Ir1 C11 N3 C29 2(3) . . . . ?
Ir1 C2 C3 C4 -60.5(15) . . . . ?
Ir1 C2 C3 C8 121(2) . . . . ?
Pd1 N7 C35 C34 177(2) . . . . ?
Pd1 N7 C31 C32 -176.3(16) . . . . ?
Pd1 C24 C23 N4 -174.4(15) . . . . ?
Pd1 C24 C23 C16 5(3) . . . . ?
N1 C12 C11 Ir1 179.6(13) . . . . ?
N1 C12 C11 N3 -1.0(19) . . . . ?
N1 C12 C13 C18 -147.6(17) . . . . ?
N1 C12 C13 C14 26(3) . . . . ?
N6 C24 C23 N4 0(2) . . . . ?
N6 C24 C23 C16 179.1(18) . . . . ?
C1 C2 C3 Ir1 60.9(14) . . . . ?
C1 C2 C3 C4 0(2) . . . . ?
C1 C2 C3 C8 -178(2) . . . . ?
C19 C20 C21 C22 2(3) . . . . ?
C19 C18 C13 C12 -17(3) . . . . ?
C19 C18 C13 C14 169.2(18) . . . . ?
C19 C18 C17 C16 -164.6(16) . . . . ?
C19 C18 C17 C22 19(2) . . . . ?
N7 C35 C34 C33 -2(4) . . . . ?
C35 N7 C31 C32 0(3) . . . . ?
C35 C34 C33 C32 1(3) . . . . ?
C34 C33 C32 C31 -1(3) . . . . ?
C33 C32 C31 N7 0(3) . . . . ?
C31 N7 C35 C34 1(4) . . . . ?
C12 N1 N2 N3 0.8(19) . . . . ?
C12 C11 N3 N2 2(2) . . . . ?
C12 C11 N3 C29 -177.6(18) . . . . ?
C12 C13 C14 C15 -175.0(18) . . . . ?
C11 C12 C13 C18 28(3) . . . . ?
C11 C12 C13 C14 -157.8(19) . . . . ?
C11 N3 N2 N1 -2(2) . . . . ?
C11 N3 C29 C30 132(2) . . . . ?
C24 N6 N5 N4 0(2) . . . . ?
C24 N6 C25 C26 -146(2) . . . . ?
C24 C23 C16 C15 -51(3) . . . . ?
C24 C23 C16 C17 129(2) . . . . ?
N4 C23 C16 C15 128(2) . . . . ?
N4 C23 C16 C17 -52(3) . . . . ?
C5 C1 C2 Ir1 64.4(13) . . . . ?
C5 C1 C2 C3 1(2) . . . . ?
C5 C1 C2 C7 -176(2) . . . . ?
C5 C4 C3 Ir1 -63.0(15) . . . . ?
C5 C4 C3 C2 -2(2) . . . . ?
C5 C4 C3 C8 176(2) . . . . ?
C20 C19 C18 C13 165.3(17) . . . . ?
C20 C19 C18 C17 -18(2) . . . . ?
C2 C1 C5 Ir1 -64.8(13) . . . . ?
C2 C1 C5 C4 -2(2) . . . . ?
C2 C1 C5 C10 172(2) . . . . ?
C18 C19 C20 C21 8(3) . . . . ?
C18 C13 C14 C15 -2(3) . . . . ?
C18 C17 C22 C21 -10(3) . . . . ?
N5 N6 C24 Pd1 174.8(14) . . . . ?
N5 N6 C24 C23 0(2) . . . . ?
N5 N6 C25 C26 36(3) . . . . ?
N5 N4 C23 C24 0(2) . . . . ?
N5 N4 C23 C16 -179.0(18) . . . . ?
C3 C4 C5 Ir1 63.6(15) . . . . ?
C3 C4 C5 C1 3(2) . . . . ?
C3 C4 C5 C10 -171(2) . . . . ?
C13 C12 C11 Ir1 3(3) . . . . ?
C13 C12 C11 N3 -177.5(17) . . . . ?
C13 C18 C17 C16 12(2) . . . . ?
C13 C18 C17 C22 -163.7(16) . . . . ?
C15 C16 C17 C18 -8(3) . . . . ?
C15 C16 C17 C22 167.5(18) . . . . ?
C23 N4 N5 N6 0(2) . . . . ?
C23 C16 C17 C18 171.8(16) . . . . ?
C23 C16 C17 C22 -12(3) . . . . ?
C27 N4 N5 N6 -176.6(15) . . . . ?
C27 N4 C23 C24 175.9(18) . . . . ?
C27 N4 C23 C16 -4(3) . . . . ?
N2 N1 C12 C11 0(2) . . . . ?
N2 N1 C12 C13 176.7(16) . . . . ?
N2 N3 C29 C30 -47(3) . . . . ?
C16 C15 C14 C13 6(3) . . . . ?
C16 C17 C22 C21 174.4(18) . . . . ?
C17 C18 C13 C12 166.3(16) . . . . ?
C17 C18 C13 C14 -8(3) . . . . ?
C17 C22 C21 C20 -1(3) . . . . ?
C6 C1 C5 Ir1 119(2) . . . . ?
C6 C1 C5 C4 -179(2) . . . . ?
C6 C1 C5 C10 -5(3) . . . . ?
C6 C1 C2 Ir1 -119(2) . . . . ?
C6 C1 C2 C3 178(2) . . . . ?
C6 C1 C2 C7 0(3) . . . . ?
C14 C15 C16 C23 178.8(17) . . . . ?
C14 C15 C16 C17 -1(3) . . . . ?
C29 N3 N2 N1 177.8(16) . . . . ?
C28 N1 C12 C11 -174(2) . . . . ?
C28 N1 C12 C13 2(3) . . . . ?
C28 N1 N2 N3 176.4(17) . . . . ?
C25 N6 C24 Pd1 -3(3) . . . . ?
C25 N6 C24 C23 -178(2) . . . . ?
C25 N6 N5 N4 178.2(18) . . . . ?
C9 C4 C5 Ir1 -124(3) . . . . ?
C9 C4 C5 C1 175(2) . . . . ?
C9 C4 C5 C10 1(4) . . . . ?
C9 C4 C3 Ir1 123(2) . . . . ?
C9 C4 C3 C2 -176(2) . . . . ?
C9 C4 C3 C8 3(3) . . . . ?
C7 C2 C3 Ir1 -122(2) . . . . ?
C7 C2 C3 C4 178(2) . . . . ?
C7 C2 C3 C8 -1(4) . . . . ?
